data_7111789
loop_
_publ_author_name
'Davies, Caroline J. E.'
'Page, Michael J.'
'Ellul, Charles E.'
'Mahon, Mary F.'
'Whittlesey, Michael K.'

_publ_section_title
;
 Ni(i) and Ni(ii) ring-expanded N-heterocyclic carbene complexes: C--H
 activation, indole elimination and catalytic hydrodehalogenation
;
_journal_issue 28
_journal_name_full 'Chemical Communications'
_journal_page_first 5151
_journal_page_last 5153
_journal_paper_doi 10.1039/c0cc01335h
_journal_volume 46
_journal_year 2010
_chemical_formula_sum 'C40 H43 Br N2 Ni P'
_chemical_formula_weight 721.35
_chemical_name_systematic
;
?
;
_space_group_IT_number 14
_symmetry_cell_setting monoclinic
_symmetry_space_group_name_Hall '-P 2yn'
_symmetry_space_group_name_H-M 'P 1 21/n 1'
_atom_sites_solution_hydrogens geom
_atom_sites_solution_primary direct
_atom_sites_solution_secondary difmap
_audit_creation_method SHELXL-97
_cell_angle_alpha 90.00
_cell_angle_beta 102.454(1)
_cell_angle_gamma 90.00
_cell_formula_units_Z 4
_cell_length_a 10.8540(1)
_cell_length_b 17.1720(2)
_cell_length_c 18.9610(2)
_cell_measurement_reflns_used 43949
_cell_measurement_temperature 150(2)
_cell_measurement_theta_max 30.034
_cell_measurement_theta_min 2.910
_cell_volume 3450.89(6)
_computing_cell_refinement 'HKL Scalepack (Otwinowski & Minor 1997)'
_computing_data_collection 'Collect (Bruker AXS BV 1997-2004)'
_computing_data_reduction 'Denzo & Scalepack (Otwinowski, Minor 1997)'
_computing_molecular_graphics 'ORTEX (P.McArdle 1995)'
_computing_publication_material 'SHELXL-97/2 (Sheldrick 1997)'
_computing_structure_refinement 'SHELXL-97/2 (Sheldrick 1997)'
_computing_structure_solution 'SHELXS-97 (Sheldrick 1990)'
_diffrn_ambient_temperature 150(2)
_diffrn_measured_fraction_theta_full 0.998
_diffrn_measured_fraction_theta_max 0.998
_diffrn_measurement_device_type '95mm CCD camera on \k-goniostat'
_diffrn_measurement_method CCD
_diffrn_radiation_monochromator 'horizonally mounted graphite crystal'
_diffrn_radiation_source 'fine-focus sealed tube'
_diffrn_radiation_type MoK\a
_diffrn_radiation_wavelength 0.71073
_diffrn_reflns_av_R_equivalents 0.0831
_diffrn_reflns_av_sigmaI/netI 0.0619
_diffrn_reflns_limit_h_max 15
_diffrn_reflns_limit_h_min -15
_diffrn_reflns_limit_k_max 24
_diffrn_reflns_limit_k_min -24
_diffrn_reflns_limit_l_max 26
_diffrn_reflns_limit_l_min -26
_diffrn_reflns_number 68858
_diffrn_reflns_theta_full 30.01
_diffrn_reflns_theta_max 30.01
_diffrn_reflns_theta_min 3.51
_exptl_absorpt_coefficient_mu 1.797
_exptl_absorpt_correction_T_max 0.561
_exptl_absorpt_correction_T_min 0.494
_exptl_absorpt_correction_type multi-scan
_exptl_absorpt_process_details
;
multi-scan from symmetry-related measurements
Sortav (Blessing 1995)
;
_exptl_crystal_colour yellow
_exptl_crystal_density_diffrn 1.388
_exptl_crystal_density_method 'not measured'
_exptl_crystal_description block
_exptl_crystal_F_000 1500
_exptl_crystal_size_max 0.20
_exptl_crystal_size_mid 0.20
_exptl_crystal_size_min 0.18
_refine_diff_density_max 0.613
_refine_diff_density_min -0.500
_refine_diff_density_rms 0.080
_refine_ls_extinction_method none
_refine_ls_goodness_of_fit_ref 1.010
_refine_ls_hydrogen_treatment constr
_refine_ls_matrix_type full
_refine_ls_number_parameters 409
_refine_ls_number_reflns 10058
_refine_ls_number_restraints 6
_refine_ls_restrained_S_all 1.010
_refine_ls_R_factor_all 0.0833
_refine_ls_R_factor_gt 0.0410
_refine_ls_shift/su_max 0.001
_refine_ls_shift/su_mean 0.000
_refine_ls_structure_factor_coef Fsqd
_refine_ls_weighting_details 'calc w=1/[\s^2^(Fo^2^)+(0.0339P)^2^+1.7823P] where P=(Fo^2^+2Fc^2^)/3'
_refine_ls_weighting_scheme calc
_refine_ls_wR_factor_gt 0.0779
_refine_ls_wR_factor_ref 0.0909
_reflns_number_gt 6772
_reflns_number_total 10058
_reflns_threshold_expression >2sigma(I)
_cod_data_source_file C0CC01335Hsup1.cif
_cod_data_source_block k09mkw40
_cod_depositor_comments
;
The following automatic conversions were performed:

'_symmetry_cell_setting' value 'Monoclinic' changed to 'monoclinic'
according to /home/saulius/struct/CIF-dictionaries/cif_core.dic
dictionary named 'cif_core.dic' version 2.4.2 from 2011-04-26.

Automatic conversion script
Id: cif_fix_values 1891 2012-01-12 08:04:46Z andrius 
;
_cod_original_sg_symbol_H-M P21/n
_cod_database_code 7111789

loop_
_symmetry_equiv_pos_as_xyz
'x, y, z'
'-x+1/2, y+1/2, -z+1/2'
'-x, -y, -z'
'x-1/2, -y-1/2, z-1/2'

loop_
_atom_site_label
_atom_site_type_symbol
_atom_site_fract_x
_atom_site_fract_y
_atom_site_fract_z
_atom_site_U_iso_or_equiv
_atom_site_adp_type
_atom_site_occupancy
_atom_site_symmetry_multiplicity
_atom_site_calc_flag
_atom_site_refinement_flags
_atom_site_disorder_assembly
_atom_site_disorder_group
Br1 Br 0.29752(2) -0.085988(13) 0.311773(13) 0.03071(7) Uani 1 1 d . . .
Ni1 Ni 0.27995(3) 0.041315(16) 0.267731(14) 0.02135(7) Uani 1 1 d . . .
P1 P 0.46798(5) 0.08351(3) 0.25653(3) 0.02174(12) Uani 1 1 d . . .
N1 N 0.09353(18) 0.15269(11) 0.29133(10) 0.0265(4) Uani 1 1 d . B .
N2 N 0.07719(18) 0.12202(11) 0.17204(10) 0.0265(4) Uani 1 1 d . B .
C1 C 0.1395(2) 0.11324(12) 0.24112(12) 0.0228(4) Uani 1 1 d . . .
C2 C -0.0184(2) 0.20420(15) 0.27536(14) 0.0392(6) Uani 1 1 d D . .
H2A H 0.0087 0.2587 0.2707 0.047 Uiso 1 1 calc R A 1
H2B H -0.0633 0.2018 0.3155 0.047 Uiso 1 1 calc R A 1
C3 C -0.1062(3) 0.17883(17) 0.20562(15) 0.0333(6) Uiso 0.85 1 d PD B 1
H3A H -0.1449 0.1280 0.2128 0.040 Uiso 0.85 1 calc PR B 1
H3B H -0.1748 0.2175 0.1915 0.040 Uiso 0.85 1 calc PR B 1
C4 C -0.0343(3) 0.17193(17) 0.14776(14) 0.0424(7) Uani 1 1 d D . .
H4A H -0.0889 0.1492 0.1040 0.051 Uiso 1 1 calc R B 1
H4B H -0.0072 0.2242 0.1353 0.051 Uiso 1 1 calc R B 1
C5 C 0.1556(2) 0.14454(12) 0.36647(12) 0.0252(5) Uani 1 1 d . . .
C6 C 0.2443(2) 0.20039(13) 0.39767(12) 0.0281(5) Uani 1 1 d . B .
C7 C 0.3018(2) 0.19157(14) 0.47012(13) 0.0316(5) Uani 1 1 d . . .
H7 H 0.3635 0.2285 0.4920 0.038 Uiso 1 1 calc R B .
C8 C 0.2722(2) 0.13051(15) 0.51180(13) 0.0328(5) Uani 1 1 d . B .
C9 C 0.1812(2) 0.07744(14) 0.47831(13) 0.0318(5) Uani 1 1 d . . .
H9 H 0.1593 0.0356 0.5060 0.038 Uiso 1 1 calc R B .
C10 C 0.1214(2) 0.08317(13) 0.40621(13) 0.0280(5) Uani 1 1 d . B .
C11 C 0.2778(3) 0.26764(14) 0.35457(14) 0.0376(6) Uani 1 1 d . . .
H11A H 0.2710 0.2514 0.3043 0.056 Uiso 1 1 calc R B .
H11B H 0.3645 0.2843 0.3751 0.056 Uiso 1 1 calc R . .
H11C H 0.2199 0.3110 0.3562 0.056 Uiso 1 1 calc R . .
C12 C 0.3377(3) 0.12109(17) 0.59003(14) 0.0466(7) Uani 1 1 d . . .
H12A H 0.3064 0.1605 0.6192 0.070 Uiso 1 1 calc R B .
H12B H 0.4289 0.1276 0.5950 0.070 Uiso 1 1 calc R . .
H12C H 0.3203 0.0691 0.6068 0.070 Uiso 1 1 calc R . .
C13 C 0.0233(3) 0.02435(14) 0.37245(15) 0.0382(6) Uani 1 1 d . . .
H13A H 0.0097 -0.0127 0.4093 0.057 Uiso 1 1 calc R B .
H13B H 0.0524 -0.0037 0.3341 0.057 Uiso 1 1 calc R . .
H13C H -0.0560 0.0512 0.3520 0.057 Uiso 1 1 calc R . .
C14 C 0.1245(2) 0.08098(13) 0.11687(11) 0.0244(5) Uani 1 1 d . . .
C15 C 0.0984(2) 0.00177(13) 0.10562(11) 0.0247(5) Uani 1 1 d . B .
C16 C 0.1507(2) -0.03660(13) 0.05403(12) 0.0278(5) Uani 1 1 d . . .
H16 H 0.1340 -0.0905 0.0455 0.033 Uiso 1 1 calc R B .
C17 C 0.2266(2) 0.00219(14) 0.01488(11) 0.0297(5) Uani 1 1 d . B .
C18 C 0.2446(2) 0.08180(14) 0.02531(12) 0.0308(5) Uani 1 1 d . . .
H18 H 0.2937 0.1091 -0.0025 0.037 Uiso 1 1 calc R B .
C19 C 0.1931(2) 0.12253(13) 0.07503(12) 0.0283(5) Uani 1 1 d . B .
C20 C 0.0175(2) -0.04317(14) 0.14716(13) 0.0314(5) Uani 1 1 d . . .
H20A H 0.0716 -0.0686 0.1889 0.047 Uiso 1 1 calc R B .
H20B H -0.0311 -0.0827 0.1157 0.047 Uiso 1 1 calc R . .
H20C H -0.0405 -0.0073 0.1639 0.047 Uiso 1 1 calc R . .
C21 C 0.2912(3) -0.04094(16) -0.03618(14) 0.0423(6) Uani 1 1 d . . .
H21A H 0.2703 -0.0964 -0.0358 0.063 Uiso 1 1 calc R B .
H21B H 0.3828 -0.0342 -0.0208 0.063 Uiso 1 1 calc R . .
H21C H 0.2626 -0.0202 -0.0851 0.063 Uiso 1 1 calc R . .
C22 C 0.2128(3) 0.20899(14) 0.08383(14) 0.0380(6) Uani 1 1 d . . .
H22A H 0.2877 0.2242 0.0660 0.057 Uiso 1 1 calc R B .
H22B H 0.2249 0.2227 0.1350 0.057 Uiso 1 1 calc R . .
H22C H 0.1388 0.2364 0.0562 0.057 Uiso 1 1 calc R . .
C23 C 0.5019(2) 0.16530(13) 0.20083(12) 0.0244(5) Uani 1 1 d . . .
C24 C 0.4830(2) 0.24121(13) 0.22204(13) 0.0308(5) Uani 1 1 d . . .
H24 H 0.4581 0.2498 0.2665 0.037 Uiso 1 1 calc R . .
C25 C 0.4997(2) 0.30444(14) 0.17967(14) 0.0349(6) Uani 1 1 d . . .
H25 H 0.4853 0.3557 0.1948 0.042 Uiso 1 1 calc R . .
C26 C 0.5376(2) 0.29274(14) 0.11529(14) 0.0356(6) Uani 1 1 d . . .
H26 H 0.5504 0.3359 0.0863 0.043 Uiso 1 1 calc R . .
C27 C 0.5566(3) 0.21780(15) 0.09356(14) 0.0390(6) Uani 1 1 d . . .
H27 H 0.5823 0.2095 0.0493 0.047 Uiso 1 1 calc R . .
C28 C 0.5388(2) 0.15446(14) 0.13553(12) 0.0327(6) Uani 1 1 d . . .
H28 H 0.5518 0.1032 0.1197 0.039 Uiso 1 1 calc R . .
C29 C 0.5496(2) 0.00272(12) 0.22191(11) 0.0228(4) Uani 1 1 d . . .
C30 C 0.4780(2) -0.04328(13) 0.16763(12) 0.0282(5) Uani 1 1 d . . .
H30 H 0.3908 -0.0325 0.1506 0.034 Uiso 1 1 calc R . .
C31 C 0.5335(3) -0.10482(14) 0.13828(14) 0.0361(6) Uani 1 1 d . . .
H31 H 0.4846 -0.1350 0.1004 0.043 Uiso 1 1 calc R . .
C32 C 0.6592(3) -0.12219(14) 0.16391(14) 0.0374(6) Uani 1 1 d . . .
H32 H 0.6966 -0.1647 0.1442 0.045 Uiso 1 1 calc R . .
C33 C 0.7306(3) -0.07748(15) 0.21852(14) 0.0365(6) Uani 1 1 d . . .
H33 H 0.8170 -0.0896 0.2367 0.044 Uiso 1 1 calc R . .
C34 C 0.6760(2) -0.01494(14) 0.24683(13) 0.0299(5) Uani 1 1 d . . .
H34 H 0.7260 0.0161 0.2837 0.036 Uiso 1 1 calc R . .
C35 C 0.5695(2) 0.10531(13) 0.34465(11) 0.0247(5) Uani 1 1 d . . .
C36 C 0.5312(2) 0.07824(13) 0.40606(12) 0.0278(5) Uani 1 1 d . . .
H36 H 0.4520 0.0528 0.4009 0.033 Uiso 1 1 calc R . .
C37 C 0.6072(2) 0.08803(14) 0.47446(12) 0.0327(6) Uani 1 1 d . . .
H37 H 0.5801 0.0691 0.5157 0.039 Uiso 1 1 calc R . .
C38 C 0.7223(2) 0.12535(14) 0.48253(13) 0.0336(6) Uani 1 1 d . . .
H38 H 0.7752 0.1311 0.5292 0.040 Uiso 1 1 calc R . .
C39 C 0.7605(2) 0.15437(15) 0.42231(13) 0.0376(6) Uani 1 1 d . . .
H39 H 0.8388 0.1809 0.4278 0.045 Uiso 1 1 calc R . .
C40 C 0.6842(2) 0.14464(15) 0.35417(13) 0.0342(6) Uani 1 1 d . . .
H40 H 0.7105 0.1651 0.3133 0.041 Uiso 1 1 calc R . .
C3A C -0.0517(2) 0.23338(15) 0.20022(13) 0.093(9) Uiso 0.15 1 d PRD B 2
H3A1 H 0.0019 0.2788 0.1952 0.112 Uiso 0.15 1 calc PR C 2
H3A2 H -0.1408 0.2508 0.1892 0.112 Uiso 0.15 1 calc PR D 2

loop_
_atom_site_aniso_label
_atom_site_aniso_U_11
_atom_site_aniso_U_22
_atom_site_aniso_U_33
_atom_site_aniso_U_23
_atom_site_aniso_U_13
_atom_site_aniso_U_12
Br1 0.03330(14) 0.02401(11) 0.03439(13) 0.00543(9) 0.00637(10) -0.00112(10)
Ni1 0.01937(15) 0.02118(14) 0.02402(14) 0.00099(11) 0.00586(11) 0.00117(11)
P1 0.0208(3) 0.0232(3) 0.0220(3) 0.0002(2) 0.0061(2) 0.0007(2)
N1 0.0225(10) 0.0267(10) 0.0303(10) -0.0048(8) 0.0055(8) 0.0044(8)
N2 0.0245(11) 0.0276(10) 0.0258(10) -0.0005(8) 0.0017(8) 0.0061(8)
C1 0.0207(12) 0.0206(10) 0.0277(11) -0.0018(9) 0.0068(9) -0.0041(8)
C2 0.0322(15) 0.0364(14) 0.0509(16) -0.0059(12) 0.0132(12) 0.0110(11)
C4 0.0335(15) 0.0480(16) 0.0409(15) -0.0009(12) -0.0022(12) 0.0184(12)
C5 0.0251(12) 0.0251(11) 0.0276(11) -0.0063(9) 0.0109(9) 0.0015(9)
C6 0.0282(13) 0.0259(11) 0.0325(12) -0.0074(10) 0.0117(10) -0.0004(10)
C7 0.0305(14) 0.0299(12) 0.0355(13) -0.0107(10) 0.0099(11) -0.0021(10)
C8 0.0338(14) 0.0359(13) 0.0306(12) -0.0043(10) 0.0113(11) 0.0081(11)
C9 0.0382(15) 0.0279(12) 0.0347(13) 0.0012(10) 0.0195(11) 0.0047(11)
C10 0.0273(13) 0.0238(11) 0.0367(13) -0.0056(10) 0.0151(10) 0.0005(9)
C11 0.0418(16) 0.0320(13) 0.0415(15) -0.0051(11) 0.0145(12) -0.0079(11)
C12 0.0567(19) 0.0509(17) 0.0320(14) -0.0017(13) 0.0088(13) 0.0113(14)
C13 0.0380(16) 0.0315(13) 0.0479(15) -0.0070(11) 0.0155(13) -0.0062(11)
C14 0.0228(12) 0.0281(11) 0.0196(10) 0.0011(9) -0.0011(9) 0.0025(9)
C15 0.0227(12) 0.0273(11) 0.0218(10) 0.0029(9) -0.0006(9) 0.0009(9)
C16 0.0322(13) 0.0236(11) 0.0248(11) -0.0011(9) -0.0003(10) -0.0003(10)
C17 0.0333(14) 0.0341(12) 0.0201(11) 0.0000(10) 0.0021(9) 0.0020(11)
C18 0.0332(14) 0.0359(13) 0.0230(11) 0.0063(10) 0.0054(10) -0.0044(11)
C19 0.0286(13) 0.0261(11) 0.0268(12) 0.0029(9) -0.0016(10) -0.0016(10)
C20 0.0312(14) 0.0294(12) 0.0343(13) 0.0033(10) 0.0082(11) -0.0034(10)
C21 0.0480(17) 0.0481(16) 0.0332(14) -0.0039(12) 0.0141(12) 0.0032(13)
C22 0.0367(15) 0.0285(12) 0.0466(15) 0.0034(11) 0.0039(12) -0.0033(11)
C23 0.0193(11) 0.0260(11) 0.0278(11) 0.0017(9) 0.0050(9) -0.0007(9)
C24 0.0324(14) 0.0290(12) 0.0331(13) -0.0028(10) 0.0116(11) -0.0009(10)
C25 0.0304(14) 0.0241(12) 0.0492(15) -0.0011(11) 0.0064(12) -0.0014(10)
C26 0.0297(14) 0.0317(13) 0.0462(15) 0.0116(11) 0.0101(12) -0.0001(10)
C27 0.0472(17) 0.0378(14) 0.0373(14) 0.0084(11) 0.0212(13) 0.0040(12)
C28 0.0395(15) 0.0299(12) 0.0326(13) 0.0033(10) 0.0160(11) 0.0044(11)
C29 0.0233(12) 0.0239(10) 0.0231(10) 0.0038(9) 0.0090(9) 0.0004(9)
C30 0.0278(13) 0.0291(12) 0.0284(12) 0.0000(10) 0.0073(10) 0.0025(10)
C31 0.0446(17) 0.0301(13) 0.0375(14) -0.0048(11) 0.0173(12) -0.0026(11)
C32 0.0482(17) 0.0239(12) 0.0484(15) 0.0048(11) 0.0286(13) 0.0066(11)
C33 0.0291(14) 0.0397(14) 0.0445(15) 0.0132(12) 0.0164(12) 0.0119(11)
C34 0.0259(13) 0.0324(12) 0.0321(12) 0.0037(10) 0.0079(10) 0.0023(10)
C35 0.0255(13) 0.0261(11) 0.0221(11) -0.0019(9) 0.0042(9) 0.0031(9)
C36 0.0297(13) 0.0264(11) 0.0279(12) -0.0012(9) 0.0078(10) -0.0014(10)
C37 0.0423(16) 0.0314(12) 0.0245(12) -0.0010(10) 0.0073(11) 0.0028(11)
C38 0.0391(15) 0.0304(12) 0.0282(12) -0.0073(10) 0.0002(11) 0.0035(11)
C39 0.0312(14) 0.0439(15) 0.0359(14) -0.0072(12) 0.0029(11) -0.0075(12)
C40 0.0318(14) 0.0429(14) 0.0287(12) -0.0028(11) 0.0080(11) -0.0061(11)

loop_
_atom_type_symbol
_atom_type_description
_atom_type_scat_dispersion_real
_atom_type_scat_dispersion_imag
_atom_type_scat_source
C C 0.0033 0.0016 'International Tables Vol C Tables 4.2.6.8 and 6.1.1.4'
H H 0.0000 0.0000 'International Tables Vol C Tables 4.2.6.8 and 6.1.1.4'
N N 0.0061 0.0033 'International Tables Vol C Tables 4.2.6.8 and 6.1.1.4'
Br Br -0.2901 2.4595 'International Tables Vol C Tables 4.2.6.8 and 6.1.1.4'
Ni Ni 0.3393 1.1124 'International Tables Vol C Tables 4.2.6.8 and 6.1.1.4'
P P 0.1023 0.0942 'International Tables Vol C Tables 4.2.6.8 and 6.1.1.4'

loop_
_geom_angle_atom_site_label_1
_geom_angle_atom_site_label_2
_geom_angle_atom_site_label_3
_geom_angle
C1 Ni1 P1 117.02(6)
C1 Ni1 Br1 133.45(6)
P1 Ni1 Br1 109.536(19)
C35 P1 C23 102.25(10)
C35 P1 C29 103.77(10)
C23 P1 C29 101.50(10)
C35 P1 Ni1 111.38(8)
C23 P1 Ni1 127.27(7)
C29 P1 Ni1 108.13(7)
C1 N1 C5 118.84(18)
C1 N1 C2 124.6(2)
C5 N1 C2 116.56(18)
C1 N2 C14 117.87(18)
C1 N2 C4 125.12(19)
C14 N2 C4 117.00(18)
N2 C1 N1 116.5(2)
N2 C1 Ni1 121.67(15)
N1 C1 Ni1 121.68(16)
C3A C2 N1 114.8(2)
C3A C2 C3 44.03(16)
N1 C2 C3 109.9(2)
C3A C2 H2A 67.1
N1 C2 H2A 109.7
C3 C2 H2A 109.7
C3A C2 H2B 134.1
N1 C2 H2B 109.7
C3 C2 H2B 109.7
H2A C2 H2B 108.2
C4 C3 C2 109.6(2)
C4 C3 H3A 109.8
C2 C3 H3A 109.8
C4 C3 H3B 109.8
C2 C3 H3B 109.8
H3A C3 H3B 108.2
N2 C4 C3 110.1(2)
N2 C4 C3A 114.7(2)
C3 C4 C3A 44.45(16)
N2 C4 H4A 109.6
C3 C4 H4A 109.6
C3A C4 H4A 134.4
N2 C4 H4B 109.6
C3 C4 H4B 109.6
C3A C4 H4B 66.7
H4A C4 H4B 108.2
C10 C5 C6 122.0(2)
C10 C5 N1 119.0(2)
C6 C5 N1 118.9(2)
C7 C6 C5 117.8(2)
C7 C6 C11 120.7(2)
C5 C6 C11 121.5(2)
C6 C7 C8 122.3(2)
C6 C7 H7 118.9
C8 C7 H7 118.9
C7 C8 C9 117.5(2)
C7 C8 C12 121.4(2)
C9 C8 C12 121.0(2)
C10 C9 C8 122.6(2)
C10 C9 H9 118.7
C8 C9 H9 118.7
C9 C10 C5 117.7(2)
C9 C10 C13 120.6(2)
C5 C10 C13 121.6(2)
C6 C11 H11A 109.5
C6 C11 H11B 109.5
H11A C11 H11B 109.5
C6 C11 H11C 109.5
H11A C11 H11C 109.5
H11B C11 H11C 109.5
C8 C12 H12A 109.5
C8 C12 H12B 109.5
H12A C12 H12B 109.5
C8 C12 H12C 109.5
H12A C12 H12C 109.5
H12B C12 H12C 109.5
C10 C13 H13A 109.5
C10 C13 H13B 109.5
H13A C13 H13B 109.5
C10 C13 H13C 109.5
H13A C13 H13C 109.5
H13B C13 H13C 109.5
C19 C14 C15 121.8(2)
C19 C14 N2 118.6(2)
C15 C14 N2 119.6(2)
C14 C15 C16 117.8(2)
C14 C15 C20 122.7(2)
C16 C15 C20 119.6(2)
C17 C16 C15 121.6(2)
C17 C16 H16 119.2
C15 C16 H16 119.2
C18 C17 C16 118.5(2)
C18 C17 C21 120.3(2)
C16 C17 C21 121.2(2)
C19 C18 C17 121.9(2)
C19 C18 H18 119.1
C17 C18 H18 119.1
C18 C19 C14 118.2(2)
C18 C19 C22 120.4(2)
C14 C19 C22 121.5(2)
C15 C20 H20A 109.5
C15 C20 H20B 109.5
H20A C20 H20B 109.5
C15 C20 H20C 109.5
H20A C20 H20C 109.5
H20B C20 H20C 109.5
C17 C21 H21A 109.5
C17 C21 H21B 109.5
H21A C21 H21B 109.5
C17 C21 H21C 109.5
H21A C21 H21C 109.5
H21B C21 H21C 109.5
C19 C22 H22A 109.5
C19 C22 H22B 109.5
H22A C22 H22B 109.5
C19 C22 H22C 109.5
H22A C22 H22C 109.5
H22B C22 H22C 109.5
C24 C23 C28 118.0(2)
C24 C23 P1 119.24(17)
C28 C23 P1 122.61(17)
C25 C24 C23 121.3(2)
C25 C24 H24 119.3
C23 C24 H24 119.3
C26 C25 C24 119.9(2)
C26 C25 H25 120.0
C24 C25 H25 120.0
C27 C26 C25 119.4(2)
C27 C26 H26 120.3
C25 C26 H26 120.3
C26 C27 C28 120.8(2)
C26 C27 H27 119.6
C28 C27 H27 119.6
C27 C28 C23 120.5(2)
C27 C28 H28 119.7
C23 C28 H28 119.7
C34 C29 C30 118.8(2)
C34 C29 P1 124.10(17)
C30 C29 P1 117.10(17)
C31 C30 C29 120.4(2)
C31 C30 H30 119.8
C29 C30 H30 119.8
C32 C31 C30 120.3(2)
C32 C31 H31 119.8
C30 C31 H31 119.8
C31 C32 C33 119.7(2)
C31 C32 H32 120.1
C33 C32 H32 120.1
C32 C33 C34 120.1(2)
C32 C33 H33 120.0
C34 C33 H33 120.0
C29 C34 C33 120.7(2)
C29 C34 H34 119.6
C33 C34 H34 119.6
C40 C35 C36 118.1(2)
C40 C35 P1 124.22(17)
C36 C35 P1 117.60(17)
C37 C36 C35 120.9(2)
C37 C36 H36 119.5
C35 C36 H36 119.5
C38 C37 C36 120.0(2)
C38 C37 H37 120.0
C36 C37 H37 120.0
C37 C38 C39 119.9(2)
C37 C38 H38 120.1
C39 C38 H38 120.1
C40 C39 C38 119.9(2)
C40 C39 H39 120.0
C38 C39 H39 120.0
C39 C40 C35 121.1(2)
C39 C40 H40 119.4
C35 C40 H40 119.4
C2 C3A C4 111.3(2)
C2 C3A H3A1 109.4
C4 C3A H3A1 109.4
C2 C3A H3A2 109.4
C4 C3A H3A2 109.4
H3A1 C3A H3A2 108.0

loop_
_geom_bond_atom_site_label_1
_geom_bond_atom_site_label_2
_geom_bond_distance
Br1 Ni1 2.3332(3)
Ni1 C1 1.942(2)
Ni1 P1 2.2187(6)
P1 C35 1.831(2)
P1 C23 1.841(2)
P1 C29 1.842(2)
N1 C1 1.349(3)
N1 C5 1.445(3)
N1 C2 1.480(3)
N2 C1 1.347(3)
N2 C14 1.445(3)
N2 C4 1.473(3)
C2 C3A 1.480(4)
C2 C3 1.518(4)
C2 H2A 0.9900
C2 H2B 0.9900
C3 C4 1.482(4)
C3 H3A 0.9900
C3 H3B 0.9900
C4 C3A 1.490(4)
C4 H4A 0.9900
C4 H4B 0.9900
C5 C10 1.392(3)
C5 C6 1.396(3)
C6 C7 1.389(3)
C6 C11 1.504(3)
C7 C8 1.392(3)
C7 H7 0.9500
C8 C9 1.392(4)
C8 C12 1.509(3)
C9 C10 1.385(3)
C9 H9 0.9500
C10 C13 1.507(3)
C11 H11A 0.9800
C11 H11B 0.9800
C11 H11C 0.9800
C12 H12A 0.9800
C12 H12B 0.9800
C12 H12C 0.9800
C13 H13A 0.9800
C13 H13B 0.9800
C13 H13C 0.9800
C14 C19 1.395(3)
C14 C15 1.396(3)
C15 C16 1.397(3)
C15 C20 1.512(3)
C16 C17 1.392(3)
C16 H16 0.9500
C17 C18 1.389(3)
C17 C21 1.507(3)
C18 C19 1.385(3)
C18 H18 0.9500
C19 C22 1.504(3)
C20 H20A 0.9800
C20 H20B 0.9800
C20 H20C 0.9800
C21 H21A 0.9800
C21 H21B 0.9800
C21 H21C 0.9800
C22 H22A 0.9800
C22 H22B 0.9800
C22 H22C 0.9800
C23 C24 1.392(3)
C23 C28 1.394(3)
C24 C25 1.386(3)
C24 H24 0.9500
C25 C26 1.384(4)
C25 H25 0.9500
C26 C27 1.380(4)
C26 H26 0.9500
C27 C28 1.386(3)
C27 H27 0.9500
C28 H28 0.9500
C29 C34 1.385(3)
C29 C30 1.394(3)
C30 C31 1.391(3)
C30 H30 0.9500
C31 C32 1.379(4)
C31 H31 0.9500
C32 C33 1.384(4)
C32 H32 0.9500
C33 C34 1.389(3)
C33 H33 0.9500
C34 H34 0.9500
C35 C40 1.393(3)
C35 C36 1.398(3)
C36 C37 1.389(3)
C36 H36 0.9500
C37 C38 1.383(4)
C37 H37 0.9500
C38 C39 1.389(4)
C38 H38 0.9500
C39 C40 1.386(3)
C39 H39 0.9500
C40 H40 0.9500
C3A H3A1 0.9900
C3A H3A2 0.9900

loop_
_geom_torsion_atom_site_label_1
_geom_torsion_atom_site_label_2
_geom_torsion_atom_site_label_3
_geom_torsion_atom_site_label_4
_geom_torsion
C1 Ni1 P1 C35 105.80(10)
Br1 Ni1 P1 C35 -73.88(8)
C1 Ni1 P1 C23 -19.95(12)
Br1 Ni1 P1 C23 160.37(9)
C1 Ni1 P1 C29 -140.80(10)
Br1 Ni1 P1 C29 39.53(7)
C14 N2 C1 N1 179.55(19)
C4 N2 C1 N1 1.1(3)
C14 N2 C1 Ni1 -5.1(3)
C4 N2 C1 Ni1 176.50(19)
C5 N1 C1 N2 179.13(19)
C2 N1 C1 N2 -0.3(3)
C5 N1 C1 Ni1 3.8(3)
C2 N1 C1 Ni1 -175.67(18)
P1 Ni1 C1 N2 83.25(18)
Br1 Ni1 C1 N2 -97.17(18)
P1 Ni1 C1 N1 -101.62(17)
Br1 Ni1 C1 N1 77.96(19)
C1 N1 C2 C3A -21.3(3)
C5 N1 C2 C3A 159.3(2)
C1 N1 C2 C3 26.3(3)
C5 N1 C2 C3 -153.2(2)
C3A C2 C3 C4 53.9(2)
N1 C2 C3 C4 -51.6(3)
C1 N2 C4 C3 -28.6(3)
C14 N2 C4 C3 153.0(2)
C1 N2 C4 C3A 19.5(4)
C14 N2 C4 C3A -159.0(2)
C2 C3 C4 N2 52.4(3)
C2 C3 C4 C3A -52.8(2)
C1 N1 C5 C10 -86.3(3)
C2 N1 C5 C10 93.2(2)
C1 N1 C5 C6 96.4(2)
C2 N1 C5 C6 -84.2(3)
C10 C5 C6 C7 2.2(3)
N1 C5 C6 C7 179.5(2)
C10 C5 C6 C11 -178.3(2)
N1 C5 C6 C11 -1.1(3)
C5 C6 C7 C8 -1.2(3)
C11 C6 C7 C8 179.4(2)
C6 C7 C8 C9 -0.1(3)
C6 C7 C8 C12 178.8(2)
C7 C8 C9 C10 0.5(3)
C12 C8 C9 C10 -178.4(2)
C8 C9 C10 C5 0.4(3)
C8 C9 C10 C13 -179.9(2)
C6 C5 C10 C9 -1.8(3)
N1 C5 C10 C9 -179.12(19)
C6 C5 C10 C13 178.5(2)
N1 C5 C10 C13 1.2(3)
C1 N2 C14 C19 -102.6(2)
C4 N2 C14 C19 76.0(3)
C1 N2 C14 C15 78.9(3)
C4 N2 C14 C15 -102.6(3)
C19 C14 C15 C16 4.4(3)
N2 C14 C15 C16 -177.13(19)
C19 C14 C15 C20 -176.1(2)
N2 C14 C15 C20 2.4(3)
C14 C15 C16 C17 0.1(3)
C20 C15 C16 C17 -179.5(2)
C15 C16 C17 C18 -3.3(3)
C15 C16 C17 C21 174.9(2)
C16 C17 C18 C19 2.3(4)
C21 C17 C18 C19 -175.9(2)
C17 C18 C19 C14 1.9(4)
C17 C18 C19 C22 -178.9(2)
C15 C14 C19 C18 -5.3(3)
N2 C14 C19 C18 176.1(2)
C15 C14 C19 C22 175.5(2)
N2 C14 C19 C22 -3.0(3)
C35 P1 C23 C24 -57.2(2)
C29 P1 C23 C24 -164.26(19)
Ni1 P1 C23 C24 72.1(2)
C35 P1 C23 C28 126.7(2)
C29 P1 C23 C28 19.7(2)
Ni1 P1 C23 C28 -104.0(2)
C28 C23 C24 C25 0.2(4)
P1 C23 C24 C25 -176.02(19)
C23 C24 C25 C26 -0.9(4)
C24 C25 C26 C27 0.9(4)
C25 C26 C27 C28 -0.3(4)
C26 C27 C28 C23 -0.4(4)
C24 C23 C28 C27 0.4(4)
P1 C23 C28 C27 176.5(2)
C35 P1 C29 C34 -19.7(2)
C23 P1 C29 C34 86.1(2)
Ni1 P1 C29 C34 -138.07(17)
C35 P1 C29 C30 159.80(17)
C23 P1 C29 C30 -94.37(18)
Ni1 P1 C29 C30 41.43(17)
C34 C29 C30 C31 -1.2(3)
P1 C29 C30 C31 179.30(17)
C29 C30 C31 C32 1.7(3)
C30 C31 C32 C33 -0.8(4)
C31 C32 C33 C34 -0.6(4)
C30 C29 C34 C33 -0.2(3)
P1 C29 C34 C33 179.27(17)
C32 C33 C34 C29 1.1(3)
C23 P1 C35 C40 -30.2(2)
C29 P1 C35 C40 75.0(2)
Ni1 P1 C35 C40 -168.85(18)
C23 P1 C35 C36 152.07(18)
C29 P1 C35 C36 -102.66(18)
Ni1 P1 C35 C36 13.44(19)
C40 C35 C36 C37 -2.1(3)
P1 C35 C36 C37 175.75(18)
C35 C36 C37 C38 0.3(3)
C36 C37 C38 C39 1.3(4)
C37 C38 C39 C40 -1.1(4)
C38 C39 C40 C35 -0.7(4)
C36 C35 C40 C39 2.3(4)
P1 C35 C40 C39 -175.4(2)
N1 C2 C3A C4 39.2(3)
C3 C2 C3A C4 -54.4(2)
N2 C4 C3A C2 -38.4(3)
C3 C4 C3A C2 55.7(2)
